data_4132491
loop_
_publ_author_name
'Zhang, Xin'
'Frey, Brandon L.'
'Chen, Yu-Sheng'
'Zhang, Jian'

_publ_section_title
;
 Topology-Guided Stepwise Insertion of Three Secondary Linkers in
 Zirconium Metal-Organic Frameworks.
;
_journal_issue 24
_journal_name_full 'Journal of the American Chemical Society'
_journal_page_first 7710
_journal_page_last 7715
_journal_paper_doi 10.1021/jacs.8b04277
_journal_volume 140
_journal_year 2018
_chemical_formula_moiety 'C125 H60 O32 Zr6'
_chemical_formula_sum 'C125 H60 O32 Zr6'
_chemical_formula_weight 2621.05
_space_group_crystal_system orthorhombic
_space_group_IT_number 71
_space_group_name_Hall '-I 2 2'
_space_group_name_H-M_alt 'I m m m'
_atom_sites_solution_hydrogens geom
_atom_sites_solution_primary direct
_atom_sites_solution_secondary difmap
_audit_creation_date 2017-07-25
_audit_creation_method
;
Olex2 1.2
(compiled 2017.07.20 svn.r3457 for OlexSys, GUI svn.r5370)
;
_cell_angle_alpha 90.00
_cell_angle_beta 90.00
_cell_angle_gamma 90.00
_cell_formula_units_Z 4
_cell_length_a 23.1544(12)
_cell_length_b 33.1052(17)
_cell_length_c 40.833(2)
_cell_measurement_reflns_used 9979
_cell_measurement_temperature 120(2)
_cell_measurement_theta_max 12.241
_cell_measurement_theta_min 2.192
_cell_volume 31300(3)
_computing_cell_refinement 'SAINT v8.34A (Bruker, 2013)'
_computing_data_reduction 'SAINT v8.34A (Bruker, 2013)'
_computing_molecular_graphics 'Olex2 (Dolomanov et al., 2009)'
_computing_publication_material 'Olex2 (Dolomanov et al., 2009)'
_computing_structure_refinement 'XL (Sheldrick, 2008)'
_computing_structure_solution 'SHELXS-97 (Sheldrick, 1990)'
_diffrn_ambient_temperature 120
_diffrn_measured_fraction_theta_full 0.999
_diffrn_measured_fraction_theta_max 0.999
_diffrn_measurement_device_type 'Bruker APEX-II CCD'
_diffrn_measurement_method 'phi and omega scans'
_diffrn_radiation_monochromator graphite
_diffrn_radiation_type synchrotron
_diffrn_radiation_wavelength 0.41328
_diffrn_reflns_av_R_equivalents 0.0000
_diffrn_reflns_av_unetI/netI 0.0601
_diffrn_reflns_limit_h_max 25
_diffrn_reflns_limit_h_min 0
_diffrn_reflns_limit_k_max 36
_diffrn_reflns_limit_k_min 0
_diffrn_reflns_limit_l_max 45
_diffrn_reflns_limit_l_min 0
_diffrn_reflns_number 12050
_diffrn_reflns_theta_full 13.30
_diffrn_reflns_theta_max 13.30
_diffrn_reflns_theta_min 0.85
_diffrn_source synchrotron
_exptl_absorpt_coefficient_mu 0.302
_exptl_absorpt_correction_type multi-scan
_exptl_crystal_colour 'light yellow'
_exptl_crystal_density_diffrn 0.556
_exptl_crystal_density_method 'not measured'
_exptl_crystal_description block
_exptl_crystal_F_000 26070
_exptl_crystal_size_max 0.5
_exptl_crystal_size_mid 0.3
_exptl_crystal_size_min 0.2
_refine_diff_density_max 2.122
_refine_diff_density_min -0.611
_refine_diff_density_rms 0.176
_refine_ls_extinction_coef 0.0044(4)
_refine_ls_extinction_expression Fc^*^=kFc[1+0.001xFc^2^\l^3^/sin(2\q)]^-1/4^
_refine_ls_extinction_method SHELXL
_refine_ls_goodness_of_fit_ref 1.092
_refine_ls_hydrogen_treatment constr
_refine_ls_matrix_type full
_refine_ls_number_parameters 417
_refine_ls_number_reflns 12050
_refine_ls_number_restraints 105
_refine_ls_restrained_S_all 1.093
_refine_ls_R_factor_all 0.1245
_refine_ls_R_factor_gt 0.0856
_refine_ls_shift/su_max 0.000
_refine_ls_shift/su_mean 0.000
_refine_ls_structure_factor_coef Fsqd
_refine_ls_weighting_details 'calc w=1/[\s^2^(Fo^2^)+(0.1846P)^2^+90.0162P] where P=(Fo^2^+2Fc^2^)/3'
_refine_ls_weighting_scheme calc
_refine_ls_wR_factor_gt 0.2678
_refine_ls_wR_factor_ref 0.3054
_reflns_number_gt 7800
_reflns_number_total 12050
_reflns_threshold_expression >2sigma(I)
_cod_data_source_file ja8b04277_si_007.cif
_cod_data_source_block NPF-300-3
_cod_database_code 4132491
_olex2_refinement_description
;
1. Fixed Uiso
 At 1.2 times of:
  All C(H) groups
2. Restrained distances
 C38-C37
 1.46 with sigma of 0.02
 C37-C36
 1.38 with sigma of 0.02
 C38-C36
 2.5 with sigma of 0.04
 C38-C33
 3.1 with sigma of 0.04
 C33-C37
 2.5 with sigma of 0.04
3. Restrained planarity
 C33, C36, C37, C38
 with sigma of 0.03
4. Rigid bond restraints
 C29, C30, C35, C34, C33, C32, C31, C36, C37
 with sigma for 1-2 distances of 0.01 and sigma for 1-3 distances of 0.01
 O7, C29, O8, C30, C31, C32, C33, C35, C34, C36, C37, C38
 with sigma for 1-2 distances of 0.01 and sigma for 1-3 distances of 0.01
5. Uiso/Uaniso restraints and constraints
C29 \\sim C30 \\sim C35 \\sim C34 \\sim C33 \\sim C32 \\sim C31 \\sim C37 \\sim
C36: within 1.7A with sigma of 0.04 and sigma for terminal atoms of 0.08
O7 \\sim C29 \\sim O8 \\sim C30 \\sim C31 \\sim C32 \\sim C35 \\sim C34 \\sim
C33 \\sim C36 \\sim C37 \\sim C38: within 1.7A with sigma of 0.04 and sigma for
terminal atoms of 0.08
6. Others
 Fixed Sof: C38(0.5)
7.a Aromatic/amide H refined with riding coordinates:
 C7(H7), C41(H41), C16(H16), C18(H18), C15(H15), C3(H3), C42(H42), C6(H6),
 C19(H19), C4(H4), C31(H31), C32(H32), C35(H35), C26(H26), C13(H13), C27(H27),
 C9(H9), C34(H34), C11(H11)
;
_olex2_submission_special_instructions 'No special instructions were received'

loop_
_space_group_symop_id
_space_group_symop_operation_xyz
1 'x, y, z'
2 '-x, -y, z'
3 '-x, y, -z'
4 'x, -y, -z'
5 'x+1/2, y+1/2, z+1/2'
6 '-x+1/2, -y+1/2, z+1/2'
7 '-x+1/2, y+1/2, -z+1/2'
8 'x+1/2, -y+1/2, -z+1/2'
9 '-x, -y, -z'
10 'x, y, -z'
11 'x, -y, z'
12 '-x, y, z'
13 '-x+1/2, -y+1/2, -z+1/2'
14 'x+1/2, y+1/2, -z+1/2'
15 'x+1/2, -y+1/2, z+1/2'
16 '-x+1/2, y+1/2, z+1/2'

loop_
_atom_site_label
_atom_site_type_symbol
_atom_site_fract_x
_atom_site_fract_y
_atom_site_fract_z
_atom_site_U_iso_or_equiv
_atom_site_adp_type
_atom_site_occupancy
_atom_site_calc_flag
_atom_site_site_symmetry_order
_atom_site_refinement_flags_posn
_atom_site_refinement_flags_adp
_atom_site_refinement_flags_occupancy
Zr2 Zr 0.42493(3) 0.5000 0.27810(2) 0.0390(3) Uani 1 d 2 S T P
Zr3 Zr 0.42435(3) 0.5000 0.19188(2) 0.0385(3) Uani 1 d 2 S T P
Zr1 Zr 0.5000 0.42571(2) 0.23488(2) 0.0400(3) Uani 1 d 2 S T P
O7 O 0.3332(3) 0.5000 0.26291(19) 0.0595(19) Uani 1 d 2 S TU P
O10 O 0.1072(2) 0.05882(17) 0.20352(13) 0.0559(13) Uani 1 d 1 . . .
O6 O 0.4411(2) 0.39322(15) 0.20196(14) 0.0573(13) Uani 1 d 1 . . .
O8 O 0.3327(3) 0.5000 0.20740(19) 0.0565(18) Uani 1 d 2 S TU P
O5 O 0.3917(2) 0.44094(16) 0.17398(13) 0.0559(13) Uani 1 d 1 . . .
O009 O 0.4514(3) 0.5000 0.33063(17) 0.0506(17) Uani 1 d 2 S T P
O9 O 0.0591(2) 0.10692(16) 0.23158(14) 0.0580(14) Uani 1 d 1 . . .
O1 O 0.5000 0.4626(3) 0.2780(2) 0.075(3) Uani 1 d 2 S T P
O4 O 0.4451(4) 0.5000 0.13864(18) 0.070(2) Uani 1 d 2 S T P
O3 O 0.4260(3) 0.4640(2) 0.23499(14) 0.088(2) Uani 1 d 1 . . .
O2 O 0.5000 0.5365(2) 0.1922(2) 0.071(3) Uani 1 d 2 S T P
C39 C 0.5000 0.5000 0.3445(4) 0.047(4) Uani 1 d 4 S T P
C40 C 0.5000 0.5000 0.3820(4) 0.062(4) Uani 1 d 4 S T P
C21 C 0.0953(4) 0.0947(3) 0.2106(2) 0.057(2) Uani 1 d 1 . . .
C1 C 0.4018(4) 0.4050(3) 0.1821(2) 0.059(2) Uani 1 d 1 . . .
C29 C 0.3088(5) 0.5000 0.2352(3) 0.064(3) Uani 1 d 2 S TU P
C20 C 0.1247(4) 0.1270(3) 0.1908(2) 0.069(3) Uani 1 d 1 . . .
C2 C 0.3650(4) 0.3725(3) 0.1679(2) 0.071(3) Uani 1 d 1 . . .
C7 C 0.3683(5) 0.3334(3) 0.1792(2) 0.085(3) Uani 1 d 1 . . .
H7 H 0.3945 0.3272 0.1957 0.103 Uiso 1 calc 1 R . .
C41 C 0.5492(6) 0.5000 0.3991(3) 0.091(5) Uani 1 d 2 S T P
H41 H 0.5839 0.5000 0.3876 0.109 Uiso 1 calc 2 RS T P
C16 C 0.1222(5) 0.1671(3) 0.2003(2) 0.088(3) Uani 1 d 1 . . .
H16 H 0.1026 0.1736 0.2194 0.106 Uiso 1 calc 1 R . .
C18 C 0.1528(5) 0.1176(3) 0.1630(2) 0.096(4) Uani 1 d 1 . . .
H18 H 0.1553 0.0907 0.1565 0.115 Uiso 1 calc 1 R . .
C15 C 0.1471(5) 0.1970(3) 0.1830(2) 0.097(4) Uani 1 d 1 . . .
H15 H 0.1456 0.2235 0.1905 0.116 Uiso 1 calc 1 R . .
C3 C 0.3265(5) 0.3821(3) 0.1441(2) 0.090(3) Uani 1 d 1 . . .
H3 H 0.3227 0.4087 0.1371 0.109 Uiso 1 calc 1 R . .
C42 C 0.5513(7) 0.5000 0.4322(3) 0.099(5) Uani 1 d 2 S T P
H42 H 0.5867 0.5000 0.4430 0.118 Uiso 1 calc 2 RS T P
C24 C 0.5000 0.5000 0.1232(5) 0.096(8) Uani 1 d 4 S T P
C30 C 0.2454(5) 0.5000 0.2355(4) 0.090(4) Uani 1 d 2 S TU P
C43 C 0.5000 0.5000 0.4499(5) 0.089(7) Uani 1 d 4 S T P
C6 C 0.3342(5) 0.3032(3) 0.1668(3) 0.102(4) Uani 1 d 1 . . .
H6 H 0.3369 0.2772 0.1752 0.122 Uiso 1 calc 1 R . .
C14 C 0.1750(6) 0.1878(3) 0.1538(2) 0.103(4) Uani 1 d 1 . . .
C19 C 0.1783(6) 0.1474(3) 0.1435(3) 0.115(5) Uani 1 d 1 . . .
H19 H 0.1971 0.1406 0.1242 0.138 Uiso 1 calc 1 R . .
C4 C 0.2921(5) 0.3515(4) 0.1303(3) 0.110(4) Uani 1 d 1 . . .
H4 H 0.2667 0.3575 0.1133 0.132 Uiso 1 calc 1 R . .
C5 C 0.2964(6) 0.3115(3) 0.1422(3) 0.106(4) Uani 1 d 1 . . .
C31 C 0.2152(6) 0.5000 0.2644(4) 0.129(6) Uani 1 d 2 S TU P
H31 H 0.2349 0.5000 0.2843 0.155 Uiso 1 calc 2 RS T P
C25 C 0.5000 0.5000 0.0867(5) 0.097(7) Uani 1 d 4 S T P
C32 C 0.1551(6) 0.5000 0.2642(4) 0.146(7) Uani 1 d 2 S TU P
H32 H 0.1354 0.5000 0.2840 0.175 Uiso 1 calc 2 RS T P
C35 C 0.2146(6) 0.5000 0.2062(4) 0.131(6) Uani 1 d 2 S TU P
H35 H 0.2341 0.5000 0.1863 0.158 Uiso 1 calc 2 RS T P
C33 C 0.1241(6) 0.5000 0.2354(5) 0.148(7) Uani 1 d 2 DS TU P
C12 C 0.2021(6) 0.2190(3) 0.1330(2) 0.116(5) Uani 1 d 1 . . .
C26 C 0.4488(10) 0.5000 0.0693(5) 0.205(15) Uani 1 d 2 S T P
H26 H 0.4138 0.5000 0.0805 0.246 Uiso 1 calc 2 RS T P
C13 C 0.2349(6) 0.2498(3) 0.1466(2) 0.114(5) Uani 1 d 1 . . .
H13 H 0.2397 0.2507 0.1692 0.136 Uiso 1 calc 1 R . .
C8 C 0.2613(6) 0.2799(4) 0.1269(3) 0.123(5) Uani 1 d 1 . . .
C27 C 0.4492(10) 0.5000 0.0348(5) 0.195(14) Uani 1 d 2 S T P
H27 H 0.4144 0.5000 0.0233 0.234 Uiso 1 calc 2 RS T P
C9 C 0.2501(8) 0.2797(4) 0.0938(3) 0.176(9) Uani 1 d 1 . . .
H9 H 0.2651 0.3000 0.0805 0.212 Uiso 1 calc 1 R . .
C36 C 0.0615(7) 0.5000 0.2336(6) 0.173(8) Uani 1 d 2 DS TU P
C34 C 0.1546(6) 0.5000 0.2069(5) 0.156(7) Uani 1 d 2 S TU P
H34 H 0.1346 0.5000 0.1872 0.187 Uiso 1 calc 2 RS T P
C11 C 0.1948(7) 0.2174(4) 0.0999(3) 0.166(8) Uani 1 d 1 . . .
H11 H 0.1758 0.1956 0.0905 0.200 Uiso 1 calc 1 R . .
C44 C 0.5000 0.5000 0.4849(5) 0.101(7) Uani 1 d 4 S T P
C10 C 0.2158(9) 0.2486(5) 0.0798(3) 0.187(9) Uani 1 d 1 . . .
C28 C 0.5000 0.5000 0.0181(5) 0.114(9) Uani 1 d 4 S T P
C22 C 0.2087(11) 0.2477(6) 0.0450(3) 0.236(13) Uani 1 d 1 . . .
C23 C 0.2078(11) 0.2471(6) 0.0174(3) 0.274(16) Uani 1 d 1 . . .
C37 C 0.0303(6) 0.4667(6) 0.2391(5) 0.273(10) Uani 1 d 1 D U .
C38 C 0.0431(18) 0.4252(8) 0.2476(14) 0.332(18) Uani 0.50 d 1 D U .

loop_
_atom_site_aniso_label
_atom_site_aniso_U_11
_atom_site_aniso_U_22
_atom_site_aniso_U_33
_atom_site_aniso_U_23
_atom_site_aniso_U_13
_atom_site_aniso_U_12
Zr2 0.0209(5) 0.0431(5) 0.0531(6) 0.000 0.0021(3) 0.000
Zr3 0.0214(5) 0.0398(5) 0.0545(6) 0.000 -0.0029(3) 0.000
Zr1 0.0328(5) 0.0335(5) 0.0538(6) 0.0019(4) 0.000 0.000
O7 0.027(3) 0.076(5) 0.076(4) 0.000 0.001(3) 0.000
O10 0.042(3) 0.062(4) 0.064(3) 0.004(3) 0.006(3) -0.015(3)
O6 0.057(3) 0.049(3) 0.066(3) -0.005(3) -0.001(3) -0.012(3)
O8 0.029(3) 0.074(5) 0.067(4) 0.000 -0.004(3) 0.000
O5 0.043(3) 0.052(3) 0.072(4) 0.003(3) -0.006(3) -0.014(2)
O009 0.031(3) 0.062(5) 0.058(4) 0.000 0.002(3) 0.000
O9 0.058(3) 0.048(3) 0.069(4) 0.004(3) 0.003(3) -0.013(3)
O1 0.016(3) 0.075(6) 0.133(7) -0.054(5) 0.000 0.000
O4 0.113(7) 0.056(5) 0.041(4) 0.000 -0.008(5) 0.000
O3 0.112(6) 0.099(5) 0.053(3) -0.002(3) -0.003(3) 0.068(4)
O2 0.023(3) 0.054(5) 0.135(8) -0.042(5) 0.000 0.000
C39 0.040(9) 0.042(8) 0.058(9) 0.000 0.000 0.000
C40 0.032(8) 0.074(12) 0.079(12) 0.000 0.000 0.000
C21 0.059(5) 0.055(5) 0.058(5) 0.004(4) -0.001(4) -0.021(4)
C1 0.054(5) 0.057(6) 0.068(5) -0.007(4) 0.000(4) -0.021(4)
C29 0.036(5) 0.083(8) 0.075(6) 0.000 -0.005(4) 0.000
C20 0.078(6) 0.074(6) 0.057(5) -0.004(4) 0.005(4) -0.041(5)
C2 0.085(6) 0.060(6) 0.066(5) 0.006(4) -0.007(5) -0.042(5)
C7 0.102(8) 0.077(7) 0.078(6) 0.003(5) -0.010(6) -0.045(6)
C41 0.049(7) 0.149(15) 0.074(9) 0.000 0.020(7) 0.000
C16 0.113(8) 0.077(7) 0.075(6) -0.006(5) 0.010(6) -0.050(6)
C18 0.128(9) 0.080(7) 0.080(7) -0.007(5) 0.023(6) -0.068(7)
C15 0.154(10) 0.073(7) 0.062(6) 0.000(5) 0.009(6) -0.066(7)
C3 0.110(8) 0.075(7) 0.086(7) 0.012(5) -0.020(6) -0.054(6)
C42 0.069(9) 0.175(17) 0.053(8) 0.000 -0.006(7) 0.000
C24 0.053(12) 0.17(2) 0.065(13) 0.000 0.000 0.000
C30 0.028(5) 0.151(12) 0.092(8) 0.000 -0.003(4) 0.000
C43 0.077(14) 0.14(2) 0.050(11) 0.000 0.000 0.000
C6 0.141(10) 0.077(7) 0.088(7) 0.007(6) -0.017(7) -0.072(7)
C14 0.159(11) 0.081(7) 0.069(6) 0.005(5) -0.005(7) -0.082(8)
C19 0.165(12) 0.103(9) 0.077(7) -0.020(6) 0.031(7) -0.082(9)
C4 0.135(10) 0.117(10) 0.077(7) 0.014(6) -0.033(7) -0.079(8)
C5 0.149(11) 0.095(8) 0.073(7) 0.014(6) -0.010(7) -0.088(8)
C31 0.033(5) 0.26(2) 0.097(8) 0.000 -0.004(5) 0.000
C25 0.065(13) 0.15(2) 0.076(14) 0.000 0.000 0.000
C32 0.034(6) 0.29(2) 0.115(9) 0.000 0.010(6) 0.000
C35 0.036(5) 0.260(19) 0.098(8) 0.000 -0.007(6) 0.000
C33 0.029(6) 0.29(2) 0.129(10) 0.000 -0.002(5) 0.000
C12 0.185(13) 0.105(8) 0.058(6) 0.001(5) 0.004(7) -0.104(9)
C26 0.100(14) 0.43(5) 0.086(14) 0.000 -0.040(12) 0.000
C13 0.173(12) 0.102(9) 0.067(6) 0.002(6) 0.000(7) -0.089(9)
C8 0.196(14) 0.102(9) 0.070(7) 0.001(6) -0.005(8) -0.103(9)
C27 0.122(17) 0.40(5) 0.060(11) 0.000 0.024(11) 0.000
C9 0.31(2) 0.160(13) 0.060(7) 0.006(7) 0.002(10) -0.178(15)
C36 0.022(6) 0.27(2) 0.227(19) 0.000 -0.004(8) 0.000
C34 0.037(6) 0.32(2) 0.113(9) 0.000 -0.015(6) 0.000
C11 0.283(19) 0.147(12) 0.069(7) 0.009(7) -0.013(9) -0.175(14)
C44 0.100(16) 0.121(19) 0.083(14) 0.000 0.000 0.000
C10 0.33(2) 0.161(14) 0.072(8) 0.002(8) -0.020(11) -0.177(16)
C28 0.104(18) 0.18(3) 0.057(12) 0.000 0.000 0.000
C22 0.42(3) 0.236(19) 0.054(7) 0.002(9) -0.012(11) -0.25(2)
C23 0.50(4) 0.26(2) 0.062(8) 0.008(10) 0.001(13) -0.31(2)
C37 0.044(7) 0.25(2) 0.53(3) 0.00(2) -0.011(13) 0.014(9)
C38 0.15(3) 0.24(3) 0.61(4) -0.01(4) -0.03(3) 0.02(2)

loop_
_atom_type_symbol
_atom_type_description
_atom_type_scat_dispersion_real
_atom_type_scat_dispersion_imag
_atom_type_scat_source
C C 0.0015 0.0009 'International Tables Vol C Tables 4.2.6.8 and 6.1.1.4'
H H 0.0000 0.0000 'International Tables Vol C Tables 4.2.6.8 and 6.1.1.4'
O O 0.0056 0.0036 'International Tables Vol C Tables 4.2.6.8 and 6.1.1.4'
Zr Zr -0.5364 2.6141 'International Tables Vol C Tables 4.2.6.8 and 6.1.1.4'

loop_
_geom_angle_atom_site_label_1
_geom_angle_atom_site_label_2
_geom_angle_atom_site_label_3
_geom_angle
_geom_angle_site_symmetry_1
_geom_angle_site_symmetry_3
Zr2 Zr2 Zr3 90.217(17) 2_665 .
Zr2 Zr2 Zr1 60.133(13) 2_665 2_665
Zr2 Zr2 Zr1 60.133(13) 2_665 .
Zr1 Zr2 Zr3 59.756(19) . .
Zr1 Zr2 Zr3 59.756(19) 2_665 .
Zr1 Zr2 Zr1 89.59(3) 2_665 .
O7 Zr2 Zr2 163.7(2) . 2_665
O7 Zr2 Zr3 73.5(2) . .
O7 Zr2 Zr1 109.65(13) . .
O7 Zr2 Zr1 109.65(13) . 2_665
O7 Zr2 O10 76.86(16) . 7
O7 Zr2 O10 76.86(16) . 13
O7 Zr2 O009 122.2(3) . .
O10 Zr2 Zr2 109.62(13) 13 2_665
O10 Zr2 Zr2 109.62(13) 7 2_665
O10 Zr2 Zr3 109.73(14) 7 .
O10 Zr2 Zr3 109.73(14) 13 .
O10 Zr2 Zr1 73.70(14) 13 .
O10 Zr2 Zr1 163.29(15) 7 .
O10 Zr2 Zr1 73.70(14) 7 2_665
O10 Zr2 Zr1 163.29(14) 13 2_665
O10 Zr2 O10 123.0(3) 7 13
O10 Zr2 O009 76.50(16) 13 .
O10 Zr2 O009 76.50(16) 7 .
O009 Zr2 Zr2 74.05(17) . 2_665
O009 Zr2 Zr3 164.26(17) . .
O009 Zr2 Zr1 110.44(11) . 2_665
O009 Zr2 Zr1 110.44(11) . .
O1 Zr2 Zr2 35.48(19) 2_665 2_665
O1 Zr2 Zr2 35.48(19) . 2_665
O1 Zr2 Zr3 90.1(3) . .
O1 Zr2 Zr3 90.1(3) 2_665 .
O1 Zr2 Zr1 90.1(2) 2_665 .
O1 Zr2 Zr1 35.4(2) . .
O1 Zr2 Zr1 35.4(2) 2_665 2_665
O1 Zr2 Zr1 90.1(2) . 2_665
O1 Zr2 O7 141.37(19) 2_665 .
O1 Zr2 O7 141.37(19) . .
O1 Zr2 O10 76.3(3) 2_665 7
O1 Zr2 O10 141.6(2) 2_665 13
O1 Zr2 O10 76.3(3) . 13
O1 Zr2 O10 141.6(2) . 7
O1 Zr2 O009 77.2(3) 2_665 .
O1 Zr2 O009 77.2(3) . .
O1 Zr2 O1 71.0(4) . 2_665
O3 Zr2 Zr2 89.33(19) . 2_665
O3 Zr2 Zr2 89.33(19) 11_565 2_665
O3 Zr2 Zr3 34.14(19) 11_565 .
O3 Zr2 Zr3 34.14(19) . .
O3 Zr2 Zr1 34.95(16) 11_565 2_665
O3 Zr2 Zr1 34.95(16) . .
O3 Zr2 Zr1 88.3(2) . 2_665
O3 Zr2 Zr1 88.3(2) 11_565 .
O3 Zr2 O7 77.2(2) 11_565 .
O3 Zr2 O7 77.2(2) . .
O3 Zr2 O10 141.0(2) 11_565 13
O3 Zr2 O10 78.0(3) 11_565 7
O3 Zr2 O10 141.0(2) . 7
O3 Zr2 O10 78.0(3) . 13
O3 Zr2 O009 142.43(17) 11_565 .
O3 Zr2 O009 142.43(17) . .
O3 Zr2 O1 108.3(4) 11_565 .
O3 Zr2 O1 70.3(3) . .
O3 Zr2 O1 108.3(4) . 2_665
O3 Zr2 O1 70.3(3) 11_565 2_665
O3 Zr2 O3 68.3(4) 11_565 .
Zr3 Zr3 Zr2 89.783(17) 2_665 .
Zr1 Zr3 Zr2 59.70(2) 2_665 .
Zr1 Zr3 Zr2 59.70(2) . .
Zr1 Zr3 Zr3 59.900(13) . 2_665
Zr1 Zr3 Zr3 59.900(13) 2_665 2_665
Zr1 Zr3 Zr1 89.52(3) 2_665 .
O8 Zr3 Zr2 73.6(2) . .
O8 Zr3 Zr3 163.38(19) . 2_665
O8 Zr3 Zr1 109.68(13) . .
O8 Zr3 Zr1 109.68(13) . 2_665
O8 Zr3 O5 76.59(16) . 11_565
O8 Zr3 O5 76.59(16) . .
O8 Zr3 O4 119.1(3) . .
O5 Zr3 Zr2 109.30(14) . .
O5 Zr3 Zr2 109.30(14) 11_565 .
O5 Zr3 Zr3 109.89(13) . 2_665
O5 Zr3 Zr3 109.89(13) 11_565 2_665
O5 Zr3 Zr1 73.50(14) 11_565 2_665
O5 Zr3 Zr1 163.01(14) 11_565 .
O5 Zr3 Zr1 73.50(14) . .
O5 Zr3 Zr1 163.01(14) . 2_665
O5 Zr3 O5 123.5(3) 11_565 .
O5 Zr3 O4 75.64(18) . .
O5 Zr3 O4 75.64(18) 11_565 .
O4 Zr3 Zr2 167.3(3) . .
O4 Zr3 Zr3 77.5(3) . 2_665
O4 Zr3 Zr1 112.49(16) . 2_665
O4 Zr3 Zr1 112.49(16) . .
O3 Zr3 Zr2 34.14(19) . .
O3 Zr3 Zr2 34.14(19) 11_565 .
O3 Zr3 Zr3 88.97(19) 11_565 2_665
O3 Zr3 Zr3 88.97(19) . 2_665
O3 Zr3 Zr1 88.3(2) 11_565 .
O3 Zr3 Zr1 88.3(2) . 2_665
O3 Zr3 Zr1 34.91(16) . .
O3 Zr3 Zr1 34.91(16) 11_565 2_665
O3 Zr3 O8 77.3(2) . .
O3 Zr3 O8 77.3(2) 11_565 .
O3 Zr3 O5 77.6(2) . .
O3 Zr3 O5 140.6(2) . 11_565
O3 Zr3 O5 140.6(2) 11_565 .
O3 Zr3 O5 77.6(2) 11_565 11_565
O3 Zr3 O4 143.54(18) 11_565 .
O3 Zr3 O4 143.54(18) . .
O3 Zr3 O3 68.2(4) 11_565 .
O3 Zr3 O2 70.3(3) . 2_665
O3 Zr3 O2 107.4(3) 11_565 2_665
O3 Zr3 O2 70.3(3) 11_565 .
O3 Zr3 O2 107.4(3) . .
O2 Zr3 Zr2 89.5(2) . .
O2 Zr3 Zr2 89.5(2) 2_665 .
O2 Zr3 Zr3 34.59(17) . 2_665
O2 Zr3 Zr3 34.59(17) 2_665 2_665
O2 Zr3 Zr1 89.1(2) . .
O2 Zr3 Zr1 35.4(2) . 2_665
O2 Zr3 Zr1 89.1(2) 2_665 2_665
O2 Zr3 Zr1 35.4(2) 2_665 .
O2 Zr3 O8 141.94(18) . .
O2 Zr3 O8 141.94(18) 2_665 .
O2 Zr3 O5 77.4(2) 2_665 .
O2 Zr3 O5 77.4(2) . 11_565
O2 Zr3 O5 141.4(2) . .
O2 Zr3 O5 141.4(2) 2_665 11_565
O2 Zr3 O4 80.1(3) . .
O2 Zr3 O4 80.1(3) 2_665 .
O2 Zr3 O2 69.2(3) . 2_665
Zr2 Zr1 Zr2 59.73(3) 2_665 .
Zr2 Zr1 Zr3 60.55(2) . .
Zr2 Zr1 Zr3 90.44(2) . 2_665
Zr2 Zr1 Zr3 90.44(2) 2_665 .
Zr2 Zr1 Zr3 60.55(2) 2_665 2_665
Zr3 Zr1 Zr3 60.20(3) . 2_665
O6 Zr1 Zr2 164.51(15) 12_655 .
O6 Zr1 Zr2 164.51(15) . 2_665
O6 Zr1 Zr2 110.20(14) . .
O6 Zr1 Zr2 110.19(14) 12_655 2_665
O6 Zr1 Zr3 74.08(14) . .
O6 Zr1 Zr3 110.40(14) . 2_665
O6 Zr1 Zr3 74.08(15) 12_655 2_665
O6 Zr1 Zr3 110.40(14) 12_655 .
O6 Zr1 O6 76.8(3) . 12_655
O6 Zr1 O9 121.5(2) . 8
O6 Zr1 O9 121.5(2) 12_655 13
O6 Zr1 O9 75.9(2) . 13
O6 Zr1 O9 75.9(2) 12_655 8
O9 Zr1 Zr2 109.78(15) 13 2_665
O9 Zr1 Zr2 109.78(15) 8 .
O9 Zr1 Zr2 73.95(15) 13 .
O9 Zr1 Zr2 73.95(15) 8 2_665
O9 Zr1 Zr3 164.39(15) 13 2_665
O9 Zr1 Zr3 164.39(15) 8 .
O9 Zr1 Zr3 110.11(15) 13 .
O9 Zr1 Zr3 110.11(15) 8 2_665
O9 Zr1 O9 76.3(3) 13 8
O1 Zr1 Zr2 35.23(14) . .
O1 Zr1 Zr2 35.23(14) . 2_665
O1 Zr1 Zr3 90.7(2) . .
O1 Zr1 Zr3 90.7(2) . 2_665
O1 Zr1 O6 141.44(14) . .
O1 Zr1 O6 141.44(14) . 12_655
O1 Zr1 O9 76.7(3) . 8
O1 Zr1 O9 76.7(3) . 13
O1 Zr1 O2 109.6(4) . 2_665
O3 Zr1 Zr2 34.88(17) 12_655 2_665
O3 Zr1 Zr2 88.9(2) . 2_665
O3 Zr1 Zr2 88.9(2) 12_655 .
O3 Zr1 Zr2 34.88(17) . .
O3 Zr1 Zr3 34.84(17) 12_655 2_665
O3 Zr1 Zr3 34.84(17) . .
O3 Zr1 Zr3 89.2(2) . 2_665
O3 Zr1 Zr3 89.2(2) 12_655 .
O3 Zr1 O6 78.1(3) . .
O3 Zr1 O6 78.1(3) 12_655 12_655
O3 Zr1 O6 142.4(2) . 12_655
O3 Zr1 O6 142.4(2) 12_655 .
O3 Zr1 O9 78.0(3) . 13
O3 Zr1 O9 78.0(3) 12_655 8
O3 Zr1 O9 141.7(2) 12_655 13
O3 Zr1 O9 141.7(2) . 8
O3 Zr1 O1 70.1(2) 12_655 .
O3 Zr1 O1 70.1(2) . .
O3 Zr1 O3 107.1(5) . 12_655
O3 Zr1 O2 69.8(2) . 2_665
O3 Zr1 O2 69.8(2) 12_655 2_665
O2 Zr1 Zr2 90.0(2) 2_665 2_665
O2 Zr1 Zr2 90.0(2) 2_665 .
O2 Zr1 Zr3 35.03(12) 2_665 2_665
O2 Zr1 Zr3 35.03(12) 2_665 .
O2 Zr1 O6 77.8(2) 2_665 12_655
O2 Zr1 O6 77.8(2) 2_665 .
O2 Zr1 O9 141.80(15) 2_665 8
O2 Zr1 O9 141.80(15) 2_665 13
C29 O7 Zr2 132.8(7) . .
C21 O10 Zr2 132.9(5) . 13
C1 O6 Zr1 132.9(5) . .
C29 O8 Zr3 132.6(7) . .
C1 O5 Zr3 133.2(5) . .
C39 O009 Zr2 132.6(8) . .
C21 O9 Zr1 132.2(5) . 13
Zr2 O1 Zr2 109.0(4) . 2_665
Zr2 O1 Zr1 109.4(3) 2_665 .
Zr2 O1 Zr1 109.4(3) . .
C24 O4 Zr3 128.9(9) . .
Zr2 O3 Zr3 111.7(3) . .
Zr2 O3 Zr1 110.2(3) . .
Zr3 O3 Zr1 110.2(3) . .
Zr3 O2 Zr3 110.8(3) . 2_665
Zr3 O2 Zr1 109.6(3) . 2_665
Zr3 O2 Zr1 109.6(3) 2_665 2_665
O009 C39 O009 126.6(14) . 2_665
O009 C39 C40 116.7(7) . .
O009 C39 C40 116.7(7) 2_665 .
C41 C40 C39 121.6(9) . .
C41 C40 C39 121.6(9) 2_665 .
C41 C40 C41 116.9(17) . 2_665
O10 C21 O9 127.2(7) . .
O10 C21 C20 116.8(8) . .
O9 C21 C20 115.9(8) . .
O6 C1 C2 115.6(8) . .
O5 C1 O6 125.9(7) . .
O5 C1 C2 118.4(8) . .
O7 C29 C30 115.9(12) . .
O8 C29 O7 127.5(10) . .
O8 C29 C30 116.6(12) . .
C16 C20 C21 121.0(8) . .
C18 C20 C21 120.5(9) . .
C18 C20 C16 118.5(9) . .
C7 C2 C1 121.2(9) . .
C3 C2 C1 118.9(8) . .
C3 C2 C7 119.9(8) . .
C2 C7 H7 119.0 . .
C6 C7 C2 122.1(10) . .
C6 C7 H7 119.0 . .
C40 C41 H41 118.2 . .
C40 C41 C42 123.6(14) . .
C42 C41 H41 118.2 . .
C20 C16 H16 118.6 . .
C15 C16 C20 122.9(10) . .
C15 C16 H16 118.6 . .
C20 C18 H18 119.3 . .
C20 C18 C19 121.3(10) . .
C19 C18 H18 119.3 . .
C16 C15 H15 120.5 . .
C16 C15 C14 119.1(10) . .
C14 C15 H15 120.5 . .
C2 C3 H3 120.4 . .
C2 C3 C4 119.2(10) . .
C4 C3 H3 120.4 . .
C41 C42 H42 120.4 . .
C41 C42 C43 119.3(14) . .
C43 C42 H42 120.4 . .
O4 C24 O4 127.2(16) . 2_665
O4 C24 C25 116.4(8) . .
O4 C24 C25 116.4(8) 2_665 .
C31 C30 C29 121.3(13) . .
C31 C30 C35 118.6(13) . .
C35 C30 C29 120.1(13) . .
C42 C43 C42 117.3(18) 2_665 .
C42 C43 C44 121.3(9) 2_665 .
C42 C43 C44 121.3(9) . .
C7 C6 H6 120.1 . .
C5 C6 C7 119.7(10) . .
C5 C6 H6 120.1 . .
C15 C14 C19 119.5(9) . .
C15 C14 C12 122.5(10) . .
C19 C14 C12 118.1(10) . .
C18 C19 C14 118.7(10) . .
C18 C19 H19 120.7 . .
C14 C19 H19 120.7 . .
C3 C4 H4 120.1 . .
C3 C4 C5 119.8(10) . .
C5 C4 H4 120.1 . .
C6 C5 C4 119.2(9) . .
C6 C5 C8 121.9(11) . .
C4 C5 C8 118.9(11) . .
C30 C31 H31 119.8 . .
C30 C31 C32 120.3(15) . .
C32 C31 H31 119.8 . .
C26 C25 C24 120.9(13) . .
C26 C25 C24 120.9(13) 2_665 .
C26 C25 C26 118(3) . 2_665
C31 C32 H32 119.1 . .
C33 C32 C31 121.8(16) . .
C33 C32 H32 119.1 . .
C30 C35 H35 120.2 . .
C34 C35 C30 119.5(16) . .
C34 C35 H35 120.2 . .
C32 C33 C36 124.4(17) . .
C34 C33 C32 117.3(14) . .
C34 C33 C36 118.4(17) . .
C13 C12 C14 121.0(9) . .
C11 C12 C14 119.5(9) . .
C11 C12 C13 119.5(9) . .
C25 C26 H26 119.7 . .
C25 C26 C27 121(2) . .
C27 C26 H26 119.7 . .
C12 C13 H13 119.2 . .
C12 C13 C8 121.6(9) . .
C8 C13 H13 119.2 . .
C13 C8 C5 119.9(9) . .
C9 C8 C5 121.7(10) . .
C9 C8 C13 118.2(10) . .
C26 C27 H27 119.8 . .
C28 C27 C26 120(2) . .
C28 C27 H27 119.8 . .
C8 C9 H9 119.9 . .
C8 C9 C10 120.2(10) . .
C10 C9 H9 119.9 . .
C37 C36 C33 122.1(10) 11_565 .
C37 C36 C33 122.1(10) . .
C37 C36 C37 111.0(19) 11_565 .
C35 C34 H34 118.8 . .
C33 C34 C35 122.5(17) . .
C33 C34 H34 118.8 . .
C12 C11 H11 119.7 . .
C12 C11 C10 120.6(10) . .
C10 C11 H11 119.7 . .
C44 C44 C43 180.000(7) 9_666 .
C9 C10 C22 118.6(11) . .
C11 C10 C9 119.5(10) . .
C11 C10 C22 121.6(11) . .
C27 C28 C27 120(2) . 2_665
C27 C28 C28 120.0(12) 2_665 9_665
C27 C28 C28 120.0(12) . 9_665
C23 C22 C10 174(3) . .
C22 C23 C23 178.6(11) . 10
C36 C37 C37 122.8(9) . 12
C36 C37 C38 135.3(19) . .
C37 C37 C38 101.8(17) 12 .
C37 C38 C38 78.2(17) . 12

loop_
_geom_bond_atom_site_label_1
_geom_bond_atom_site_label_2
_geom_bond_distance
_geom_bond_site_symmetry_2
Zr2 Zr2 3.4765(15) 2_665
Zr2 Zr3 3.5203(12) .
Zr2 Zr1 3.4905(9) .
Zr2 Zr1 3.4905(9) 2_665
Zr2 O7 2.212(7) .
Zr2 O10 2.216(5) 7
Zr2 O10 2.216(5) 13
Zr2 O009 2.231(7) .
Zr2 O1 2.135(5) 2_665
Zr2 O1 2.135(5) .
Zr2 O3 2.126(6) .
Zr2 O3 2.126(6) 11_565
Zr3 Zr3 3.5031(14) 2_665
Zr3 Zr1 3.4926(9) .
Zr3 Zr1 3.4926(9) 2_665
Zr3 O8 2.215(7) .
Zr3 O5 2.220(5) .
Zr3 O5 2.220(5) 11_565
Zr3 O4 2.226(8) .
Zr3 O3 2.127(6) 11_565
Zr3 O3 2.127(6) .
Zr3 O2 2.128(4) 2_665
Zr3 O2 2.128(4) .
Zr1 Zr2 3.4905(9) 2_665
Zr1 Zr3 3.4926(9) 2_665
Zr1 O6 2.196(5) .
Zr1 O6 2.196(5) 12_655
Zr1 O9 2.218(5) 8
Zr1 O9 2.218(5) 13
Zr1 O1 2.143(8) .
Zr1 O3 2.130(6) .
Zr1 O3 2.130(6) 12_655
Zr1 O2 2.147(8) 2_665
O7 C29 1.266(13) .
O10 Zr2 2.216(5) 13
O10 C21 1.254(10) .
O6 C1 1.280(10) .
O8 C29 1.262(14) .
O5 C1 1.257(10) .
O009 C39 1.259(9) .
O9 Zr1 2.218(5) 13
O9 C21 1.264(10) .
O1 Zr2 2.135(5) 2_665
O4 C24 1.419(12) .
O2 Zr3 2.128(4) 2_665
O2 Zr1 2.147(8) 2_665
C39 O009 1.259(9) 2_665
C39 C40 1.53(2) .
C40 C41 1.338(16) 2_665
C40 C41 1.338(16) .
C21 C20 1.502(11) .
C1 C2 1.490(11) .
C29 C30 1.469(16) .
C20 C16 1.382(13) .
C20 C18 1.349(12) .
C2 C7 1.375(13) .
C2 C3 1.357(13) .
C7 H7 0.9300 .
C7 C6 1.369(12) .
C41 H41 0.9300 .
C41 C42 1.351(18) .
C16 H16 0.9300 .
C16 C15 1.346(12) .
C18 H18 0.9300 .
C18 C19 1.397(13) .
C15 H15 0.9300 .
C15 C14 1.390(14) .
C3 H3 0.9300 .
C3 C4 1.409(12) .
C42 H42 0.9300 .
C42 C43 1.392(16) .
C24 O4 1.419(12) 2_665
C24 C25 1.49(3) .
C30 C31 1.371(19) .
C30 C35 1.394(19) .
C43 C42 1.392(17) 2_665
C43 C44 1.43(3) .
C6 H6 0.9300 .
C6 C5 1.362(15) .
C14 C19 1.402(15) .
C14 C12 1.477(12) .
C19 H19 0.9300 .
C4 H4 0.9300 .
C4 C5 1.413(15) .
C5 C8 1.464(13) .
C31 H31 0.9300 .
C31 C32 1.39(2) .
C25 C26 1.38(2) .
C25 C26 1.38(2) 2_665
C32 H32 0.9300 .
C32 C33 1.38(2) .
C35 H35 0.9300 .
C35 C34 1.389(19) .
C33 C36 1.45(2) .
C33 C34 1.36(2) .
C12 C13 1.389(13) .
C12 C11 1.362(14) .
C26 H26 0.9300 .
C26 C27 1.41(2) .
C13 H13 0.9300 .
C13 C8 1.421(13) .
C8 C9 1.375(14) .
C27 H27 0.9300 .
C27 C28 1.36(2) .
C9 H9 0.9300 .
C9 C10 1.421(15) .
C36 C37 1.338(15) 11_565
C36 C37 1.338(15) .
C34 H34 0.9300 .
C11 H11 0.9300 .
C11 C10 1.405(15) .
C44 C44 1.23(4) 9_666
C10 C22 1.430(16) .
C28 C27 1.36(2) 2_665
C28 C28 1.48(4) 9_665
C22 C23 1.129(14) .
C23 C23 1.42(2) 10
C37 C37 1.40(3) 12
C37 C38 1.449(18) .
C38 C38 2.00(8) 12
